data_1519915
loop_
_publ_author_name
'Coles, Simon J.'
'Hursthouse, Michael B.'
'Skabara, Peter J.'
'Afonina, Irina'
'Kanibolotsky, Alexander'

_publ_section_title
;
 10,11-Dihydrodiindeno[1,2-b:2',1'-d]thiophene
;
_journal_name_full 'Crystal Structure Report Archive'
_journal_page_first 604
_journal_year 2008
_chemical_formula_sum 'C18 H12 S'
_chemical_formula_weight 260.34
_space_group_IT_number 62
_symmetry_space_group_name_Hall '-P 2ac 2n'
_symmetry_space_group_name_H-M 'P n m a'
_atom_sites_solution_hydrogens geom
_atom_sites_solution_primary direct
_atom_sites_solution_secondary difmap
_cell_angle_alpha 90.00
_cell_angle_beta 90.00
_cell_angle_gamma 90.00
_cell_formula_units_Z 4
_cell_length_a 8.3358(6)
_cell_length_b 26.3096(17)
_cell_length_c 5.6923(3)
_cell_measurement_temperature 120(2)
_cell_volume 1248.39(14)
_computing_structure_refinement 'SHELXL-97 (Sheldrick, 1997)'
_diffrn_ambient_temperature 120(2)
_diffrn_measured_fraction_theta_full 0.995
_diffrn_measured_fraction_theta_max 0.995
_diffrn_radiation_monochromator graphite
_diffrn_radiation_source 'fine-focus sealed tube'
_diffrn_radiation_type MoK\a
_diffrn_radiation_wavelength 0.71073
_diffrn_reflns_av_R_equivalents 0.0643
_diffrn_reflns_av_sigmaI/netI 0.0476
_diffrn_reflns_limit_h_max 10
_diffrn_reflns_limit_h_min -10
_diffrn_reflns_limit_k_max 33
_diffrn_reflns_limit_k_min -34
_diffrn_reflns_limit_l_max 7
_diffrn_reflns_limit_l_min -7
_diffrn_reflns_number 7885
_diffrn_reflns_theta_full 27.49
_diffrn_reflns_theta_max 27.49
_diffrn_reflns_theta_min 3.10
_exptl_absorpt_coefficient_mu 0.239
_exptl_absorpt_correction_T_max 0.9976
_exptl_absorpt_correction_T_min 0.9404
_exptl_crystal_density_diffrn 1.385
_exptl_crystal_density_method 'not measured'
_exptl_crystal_F_000 544
_exptl_crystal_size_max 0.26
_exptl_crystal_size_mid 0.15
_exptl_crystal_size_min 0.01
_refine_diff_density_max 0.913
_refine_diff_density_min -0.336
_refine_diff_density_rms 0.078
_refine_ls_extinction_method none
_refine_ls_goodness_of_fit_ref 1.069
_refine_ls_hydrogen_treatment mixed
_refine_ls_matrix_type full
_refine_ls_number_parameters 88
_refine_ls_number_reflns 1461
_refine_ls_number_restraints 0
_refine_ls_restrained_S_all 1.069
_refine_ls_R_factor_all 0.0780
_refine_ls_R_factor_gt 0.0629
_refine_ls_shift/su_max 0.000
_refine_ls_shift/su_mean 0.000
_refine_ls_structure_factor_coef Fsqd
_refine_ls_weighting_details 'calc w=1/[\s^2^(Fo^2^)+(0.0523P)^2^+2.4881P] where P=(Fo^2^+2Fc^2^)/3'
_refine_ls_weighting_scheme calc
_refine_ls_wR_factor_gt 0.1449
_refine_ls_wR_factor_ref 0.1586
_reflns_number_gt 1201
_reflns_number_total 1461
_reflns_threshold_expression >2sigma(I)
_cod_data_source_file eCrystal-604.cif
_cod_data_source_block 2007src1375
_cod_depositor_comments
;
Citation :
Coles, Simon J. and Hursthouse, Michael B. and Skabara, Peter J. and 
Afonina, Irina and Kanibolotsky, Alexander (2008) 
University of Southampton, Crystal Structure Report Archive. 
(doi:10.5258/ecrystals/604)

More at:
http://ecrystals.chem.soton.ac.uk/604/
;
_cod_database_code 1519915

loop_
_symmetry_equiv_pos_as_xyz
'x, y, z'
'-x+1/2, -y, z+1/2'
'-x, y+1/2, -z'
'x+1/2, -y+1/2, -z+1/2'
'-x, -y, -z'
'x-1/2, y, -z-1/2'
'x, -y-1/2, z'
'-x-1/2, y-1/2, z-1/2'

loop_
_atom_site_label
_atom_site_type_symbol
_atom_site_fract_x
_atom_site_fract_y
_atom_site_fract_z
_atom_site_U_iso_or_equiv
_atom_site_adp_type
_atom_site_occupancy
_atom_site_symmetry_multiplicity
_atom_site_calc_flag
_atom_site_refinement_flags
_atom_site_disorder_assembly
_atom_site_disorder_group
C1 C 0.3662(3) 0.29623(9) 0.0799(4) 0.0255(5) Uani 1 1 d . . .
C2 C 0.2804(3) 0.27680(9) -0.1063(4) 0.0242(5) Uani 1 1 d . . .
C3 C 0.2105(3) 0.31895(9) -0.2498(4) 0.0263(5) Uani 1 1 d . . .
H3A H 0.0917 0.3178 -0.2492 0.032 Uiso 1 1 calc R . .
H3B H 0.2494 0.3178 -0.4140 0.032 Uiso 1 1 calc R . .
C4 C 0.2733(3) 0.36587(10) -0.1208(4) 0.0266(6) Uani 1 1 d . . .
C5 C 0.2502(3) 0.41677(10) -0.1715(5) 0.0319(6) Uani 1 1 d . . .
H5 H 0.1889 0.4267 -0.3045 0.038 Uiso 1 1 calc R . .
C6 C 0.3182(4) 0.45307(10) -0.0244(5) 0.0340(7) Uani 1 1 d . . .
H6 H 0.3034 0.4882 -0.0571 0.041 Uiso 1 1 calc R . .
C7 C 0.4073(4) 0.43846(10) 0.1690(5) 0.0344(7) Uani 1 1 d . . .
H7 H 0.4524 0.4639 0.2674 0.041 Uiso 1 1 calc R . .
C8 C 0.4327(3) 0.38786(10) 0.2235(5) 0.0298(6) Uani 1 1 d . . .
H8 H 0.4946 0.3783 0.3565 0.036 Uiso 1 1 calc R . .
C9 C 0.3650(3) 0.35156(9) 0.0778(4) 0.0251(5) Uani 1 1 d . . .
S1 S 0.45076(12) 0.2500 0.25580(16) 0.0275(3) Uani 1 2 d S . .

loop_
_atom_site_aniso_label
_atom_site_aniso_U_11
_atom_site_aniso_U_22
_atom_site_aniso_U_33
_atom_site_aniso_U_23
_atom_site_aniso_U_13
_atom_site_aniso_U_12
C1 0.0217(12) 0.0301(12) 0.0248(12) 0.0004(10) 0.0025(10) 0.0012(10)
C2 0.0216(12) 0.0289(13) 0.0222(11) 0.0012(10) 0.0020(10) 0.0005(10)
C3 0.0263(13) 0.0323(12) 0.0204(11) 0.0017(10) -0.0030(10) 0.0013(10)
C4 0.0224(12) 0.0317(13) 0.0257(12) -0.0027(10) 0.0035(10) 0.0000(10)
C5 0.0340(15) 0.0338(13) 0.0277(13) 0.0034(11) 0.0036(11) 0.0035(12)
C6 0.0383(16) 0.0261(12) 0.0377(15) 0.0004(11) 0.0068(12) 0.0022(12)
C7 0.0348(16) 0.0309(13) 0.0375(15) -0.0054(11) 0.0047(13) -0.0018(11)
C8 0.0259(13) 0.0341(13) 0.0293(13) -0.0020(11) 0.0003(11) -0.0004(11)
C9 0.0202(12) 0.0309(12) 0.0243(12) 0.0008(10) 0.0051(10) 0.0017(10)
S1 0.0278(5) 0.0291(5) 0.0254(5) 0.000 -0.0065(4) 0.000

loop_
_atom_type_symbol
_atom_type_description
_atom_type_scat_dispersion_real
_atom_type_scat_dispersion_imag
_atom_type_scat_source
C C 0.0033 0.0016 'International Tables Vol C Tables 4.2.6.8 and 6.1.1.4'
H H 0.0000 0.0000 'International Tables Vol C Tables 4.2.6.8 and 6.1.1.4'
S S 0.1246 0.1234 'International Tables Vol C Tables 4.2.6.8 and 6.1.1.4'

loop_
_geom_angle_atom_site_label_1
_geom_angle_atom_site_label_2
_geom_angle_atom_site_label_3
_geom_angle
_geom_angle_site_symmetry_1
_geom_angle_site_symmetry_3
C2 C1 C9 111.2(2) . .
C2 C1 S1 113.39(19) . .
C9 C1 S1 135.4(2) . .
C1 C2 C2 111.79(15) . 7_565
C1 C2 C3 110.3(2) . .
C2 C2 C3 137.85(13) 7_565 .
C2 C3 C4 101.7(2) . .
C2 C3 H3A 111.4 . .
C4 C3 H3A 111.4 . .
C2 C3 H3B 111.4 . .
C4 C3 H3B 111.4 . .
H3A C3 H3B 109.3 . .
C5 C4 C9 120.0(2) . .
C5 C4 C3 129.3(2) . .
C9 C4 C3 110.7(2) . .
C4 C5 C6 118.8(3) . .
C4 C5 H5 120.6 . .
C6 C5 H5 120.6 . .
C7 C6 C5 120.5(3) . .
C7 C6 H6 119.8 . .
C5 C6 H6 119.8 . .
C6 C7 C8 121.9(3) . .
C6 C7 H7 119.1 . .
C8 C7 H7 119.1 . .
C7 C8 C9 117.9(3) . .
C7 C8 H8 121.1 . .
C9 C8 H8 121.1 . .
C8 C9 C4 121.0(2) . .
C8 C9 C1 133.0(2) . .
C4 C9 C1 106.0(2) . .
C1 S1 C1 89.61(17) 7_565 .

loop_
_geom_bond_atom_site_label_1
_geom_bond_atom_site_label_2
_geom_bond_distance
_geom_bond_site_symmetry_2
C1 C2 1.377(4) .
C1 C9 1.456(3) .
C1 S1 1.726(3) .
C2 C2 1.410(5) 7_565
C2 C3 1.496(3) .
C3 C4 1.529(3) .
C3 H3A 0.9900 .
C3 H3B 0.9900 .
C4 C5 1.383(4) .
C4 C9 1.415(4) .
C5 C6 1.391(4) .
C5 H5 0.9500 .
C6 C7 1.383(4) .
C6 H6 0.9500 .
C7 C8 1.383(4) .
C7 H7 0.9500 .
C8 C9 1.385(4) .
C8 H8 0.9500 .
S1 C1 1.726(3) 7_565

loop_
_geom_torsion_atom_site_label_1
_geom_torsion_atom_site_label_2
_geom_torsion_atom_site_label_3
_geom_torsion_atom_site_label_4
_geom_torsion
_geom_torsion_site_symmetry_1
_geom_torsion_site_symmetry_2
_geom_torsion_site_symmetry_3
_geom_torsion_site_symmetry_4
C9 C1 C2 C2 -179.91(15) . . . 7_565
S1 C1 C2 C2 0.9(2) . . . 7_565
C9 C1 C2 C3 -1.0(3) . . . .
S1 C1 C2 C3 179.78(18) . . . .
C1 C2 C3 C4 1.5(3) . . . .
C2 C2 C3 C4 179.98(13) 7_565 . . .
C2 C3 C4 C5 179.4(3) . . . .
C2 C3 C4 C9 -1.5(3) . . . .
C9 C4 C5 C6 0.0(4) . . . .
C3 C4 C5 C6 179.0(3) . . . .
C4 C5 C6 C7 0.0(4) . . . .
C5 C6 C7 C8 0.2(4) . . . .
C6 C7 C8 C9 -0.3(4) . . . .
C7 C8 C9 C4 0.2(4) . . . .
C7 C8 C9 C1 179.9(3) . . . .
C5 C4 C9 C8 -0.1(4) . . . .
C3 C4 C9 C8 -179.2(2) . . . .
C5 C4 C9 C1 -179.8(2) . . . .
C3 C4 C9 C1 1.0(3) . . . .
C2 C1 C9 C8 -179.7(3) . . . .
S1 C1 C9 C8 -0.7(5) . . . .
C2 C1 C9 C4 0.0(3) . . . .
S1 C1 C9 C4 179.0(2) . . . .
C2 C1 S1 C1 -1.1(3) . . . 7_565
C9 C1 S1 C1 179.9(2) . . . 7_565
